data_8105445
loop_
_publ_author_name
'Li, Shi-Hui'
'Tang, Qian-Qian'

_publ_section_title
;
 Crystal structure of
 catena-poly[(\m3-2-carboxy-4-(3-carboxy-5-carboxylatophenoxy)benzoato-\k3O:O&#x2032;:O&#x2032;&#x2032;)-bis(\m2-4,4&#x2032;-bis(pyrid-4-yl)biphenyl-k1
 N)copper(II)], C60H40N4O9Cu
;
_journal_issue 6
_journal_name_full 'Zeitschrift f\"ur Kristallographie - New Crystal Structures'
_journal_page_first 1285
_journal_page_last 1287
_journal_paper_doi 10.1515/ncrs-2020-0266
_journal_volume 235
_journal_year 2020
_chemical_formula_moiety 'C60 H40 Cu N4 O9'
_chemical_formula_sum 'C60 H40 Cu N4 O9'
_chemical_formula_weight 1024.50
_space_group_crystal_system triclinic
_space_group_IT_number 2
_space_group_name_Hall '-P 1'
_space_group_name_H-M_alt 'P -1'
_atom_sites_solution_hydrogens geom
_atom_sites_solution_primary direct
_atom_sites_solution_secondary difmap
_audit_contact_author_name
;
;
_audit_creation_date 2020-05-27
_audit_creation_method
;
Olex2 1.2-alpha
(compiled 2018.07.26 svn.r3523 for OlexSys, GUI svn.r5532)
;
_cell_angle_alpha 97.162(5)
_cell_angle_beta 90.953(6)
_cell_angle_gamma 107.788(7)
_cell_formula_units_Z 2
_cell_length_a 9.6569(8)
_cell_length_b 10.3941(7)
_cell_length_c 24.9421(16)
_cell_measurement_reflns_used 5752
_cell_measurement_temperature 293(2)
_cell_measurement_theta_max 25.4720
_cell_measurement_theta_min 3.6610
_cell_volume 2361.3(3)
_computing_cell_refinement 'CrysAlisPro 1.171.38.41r (Rigaku OD, 2015)'
_computing_data_collection 'CrysAlisPro 1.171.38.41r (Rigaku OD, 2015)'
_computing_data_reduction 'CrysAlisPro 1.171.38.41r (Rigaku OD, 2015)'
_computing_molecular_graphics 'Olex2 (Dolomanov et al., 2009)'
_computing_publication_material 'Olex2 (Dolomanov et al., 2009)'
_computing_structure_refinement 'XL (Sheldrick, 2008)'
_computing_structure_solution 'SHELXS-97 (Sheldrick, 1990)'
_diffrn_ambient_temperature 293(2)
_diffrn_detector 'CCD plate'
_diffrn_detector_area_resol_mean 8.0584
_diffrn_detector_type EosS2
_diffrn_measured_fraction_theta_full 0.996
_diffrn_measured_fraction_theta_max 0.996
_diffrn_measurement_details
;
List of Runs (angles in degrees, time in seconds):

  # Type    Start    End  Width  t~exp~   \w     \q     \k     \f   Frames
--------------------------------------------------------------------------
  1  \w    -40.00  54.00   1.00    9.60    --  -13.48  77.00  60.00   94
  2  \w    -40.00  54.00   1.00    9.60    --  -13.48  77.00 120.00   94
  3  \w    -12.00  82.00   1.00    9.60    --   14.41  77.00 -30.00   94
  4  \w    -12.00  82.00   1.00    9.60    --   14.41  77.00   0.00   94
  5  \w    -12.00  82.00   1.00    9.60    --   14.41  77.00-180.00   94
  6  \w     12.00  82.00   1.00    9.60    --   14.41  77.00-150.00   70
;
_diffrn_measurement_device 'four-circle diffractometer'
_diffrn_measurement_device_type 'SuperNova, Single source at offset, EosS2'
_diffrn_measurement_method '\w scans'
_diffrn_orient_matrix_type 'CrysAlisPro convention (1999,Acta A55,543-557)'
_diffrn_orient_matrix_UB_11 -0.0108890000
_diffrn_orient_matrix_UB_12 0.0349703000
_diffrn_orient_matrix_UB_13 0.0250722000
_diffrn_orient_matrix_UB_21 0.0690649000
_diffrn_orient_matrix_UB_22 0.0004484000
_diffrn_orient_matrix_UB_23 0.0103128000
_diffrn_orient_matrix_UB_31 0.0328893000
_diffrn_orient_matrix_UB_32 0.0633262000
_diffrn_orient_matrix_UB_33 -0.0094486000
_diffrn_radiation_monochromator mirror
_diffrn_radiation_probe x-ray
_diffrn_radiation_type MoK\a
_diffrn_radiation_wavelength 0.71073
_diffrn_reflns_av_R_equivalents 0.0702
_diffrn_reflns_av_unetI/netI 0.1136
_diffrn_reflns_limit_h_max 11
_diffrn_reflns_limit_h_min -11
_diffrn_reflns_limit_k_max 10
_diffrn_reflns_limit_k_min -12
_diffrn_reflns_limit_l_max 30
_diffrn_reflns_limit_l_min -28
_diffrn_reflns_number 25258
_diffrn_reflns_theta_full 25.50
_diffrn_reflns_theta_max 25.50
_diffrn_reflns_theta_min 3.30
_diffrn_source 'micro-focus sealed X-ray tube'
_diffrn_source_type 'SuperNova (Mo) X-ray Source'
_exptl_absorpt_coefficient_mu 0.531
_exptl_absorpt_correction_T_max 1.00000
_exptl_absorpt_correction_T_min 0.49211
_exptl_absorpt_correction_type multi-scan
_exptl_absorpt_process_details
;
CrysAlisPro 1.171.38.41r (Rigaku Oxford Diffraction, 2015)
Empirical absorption correction using spherical harmonics,
 implemented in SCALE3 ABSPACK scaling algorithm.
;
_exptl_crystal_colour green
_exptl_crystal_density_diffrn 1.441
_exptl_crystal_density_method 'not measured'
_exptl_crystal_description block
_exptl_crystal_F_000 1058
_exptl_crystal_size_max 0.42
_exptl_crystal_size_mid 0.38
_exptl_crystal_size_min 0.3
_refine_diff_density_max 0.603
_refine_diff_density_min -0.398
_refine_diff_density_rms 0.066
_refine_ls_extinction_method none
_refine_ls_goodness_of_fit_ref 1.030
_refine_ls_hydrogen_treatment constr
_refine_ls_matrix_type full
_refine_ls_number_parameters 669
_refine_ls_number_reflns 8764
_refine_ls_number_restraints 0
_refine_ls_restrained_S_all 1.030
_refine_ls_R_factor_all 0.1196
_refine_ls_R_factor_gt 0.0729
_refine_ls_shift/su_max 0.001
_refine_ls_shift/su_mean 0.000
_refine_ls_structure_factor_coef Fsqd
_refine_ls_weighting_details 'calc w=1/[\s^2^(Fo^2^)+(0.0564P)^2^+0.0000P] where P=(Fo^2^+2Fc^2^)/3'
_refine_ls_weighting_scheme calc
_refine_ls_wR_factor_gt 0.1407
_refine_ls_wR_factor_ref 0.1609
_reflns_number_gt 5613
_reflns_number_total 8764
_reflns_threshold_expression >2sigma(I)
_cod_data_source_file suppl_ncrs-2020-0266_suppl.cif
_cod_data_source_block 666
_cod_database_code 8105445
_chemical_oxdiff_formula 'C H N O CU'
_reflns_odcompleteness_completeness 99.77
_reflns_odcompleteness_iscentric 1
_reflns_odcompleteness_theta 25.13
_olex2_refinement_description
;
1. Fixed Uiso
 At 1.2 times of:
  All C(H) groups
 At 1.5 times of:
  All O(H) groups
2.a Aromatic/amide H refined with riding coordinates:
 C1(H1), C2(H2), C4(H4), C5(H5), C7(H7), C8(H8), C10(H10), C11(H11), C13(H13),
 C14(H14), C16(H16), C17(H17), C19(H19), C20(H20), C21(H21), C22(H22), C23(H23),
  C24(H24), C26(H26), C27(H27), C29(H29), C30(H30), C32(H32), C33(H33),
 C35(H35), C36(H36), C38(H38), C39(H39), C41(H41), C42(H42), C43(H43), C44(H44),
  C47(H47), C49(H49), C51(H51), C54(H54), C55(H55), C58(H58)
2.b Idealised tetrahedral OH refined as rotating group:
 O3(H3), O9(H9)
;

loop_
_space_group_symop_id
_space_group_symop_operation_xyz
1 'x, y, z'
2 '-x, -y, -z'

loop_
_atom_site_label
_atom_site_type_symbol
_atom_site_fract_x
_atom_site_fract_y
_atom_site_fract_z
_atom_site_U_iso_or_equiv
_atom_site_adp_type
_atom_site_occupancy
_atom_site_calc_flag
_atom_site_disorder_assembly
_atom_site_disorder_group
_atom_site_refinement_flags_posn
Cu1 Cu 0.38867(5) 0.83872(5) 0.534949(19) 0.03281(18) Uani 1 d . . .
N1 N 0.3718(4) 0.6905(3) 0.47334(13) 0.0335(8) Uani 1 d . . .
N2 N 0.2011(5) -0.3730(6) -0.0473(2) 0.0791(15) Uani 1 d . . .
N3 N 0.4248(3) 0.9883(3) 0.59914(13) 0.0328(8) Uani 1 d . . .
N4 N 0.8038(6) 1.9928(4) 1.14490(16) 0.0640(13) Uani 1 d . . .
O1 O 0.2905(3) 0.7122(3) 0.58742(11) 0.0441(8) Uani 1 d . . .
O2 O 0.1635(4) 0.5137(3) 0.54075(11) 0.0561(10) Uani 1 d . . .
O3 O 0.1714(4) 0.8206(3) 0.76879(13) 0.0679(11) Uani 1 d . . .
H3 H 0.1741 0.8729 0.7965 0.102 Uiso 1 calc . . GR
O4 O 0.0817(4) 0.6618(4) 0.82202(14) 0.0802(13) Uani 1 d . . .
O5 O 0.0262(3) 0.2237(3) 0.69927(10) 0.0413(8) Uani 1 d . . .
O6 O -0.2649(4) 0.0829(3) 0.50928(12) 0.0545(9) Uani 1 d . . .
O7 O -0.3876(3) -0.1155(3) 0.53759(12) 0.0489(9) Uani 1 d . . .
O8 O -0.1563(3) -0.1942(3) 0.48021(11) 0.0410(8) Uani 1 d . . .
O9 O -0.0559(4) -0.3040(3) 0.53239(13) 0.0548(9) Uani 1 d . . .
H9 H -0.0912 -0.3689 0.5087 0.082 Uiso 1 calc . . GR
C1 C 0.2545(4) 0.6437(4) 0.43931(16) 0.0358(11) Uani 1 d . . .
H1 H 0.1781 0.6797 0.4454 0.043 Uiso 1 calc . . R
C2 C 0.2401(4) 0.5445(4) 0.39546(16) 0.0369(11) Uani 1 d . . .
H2 H 0.1571 0.5179 0.3722 0.044 Uiso 1 calc . . R
C3 C 0.3492(4) 0.4842(4) 0.38594(17) 0.0352(10) Uani 1 d . . .
C4 C 0.4678(4) 0.5290(4) 0.42409(16) 0.0367(11) Uani 1 d . . .
H4 H 0.5416 0.4887 0.4213 0.044 Uiso 1 calc . . R
C5 C 0.4764(4) 0.6310(4) 0.46535(16) 0.0354(11) Uani 1 d . . .
H5 H 0.5587 0.6607 0.4891 0.042 Uiso 1 calc . . R
C6 C 0.3386(4) 0.3805(4) 0.33849(16) 0.0343(10) Uani 1 d . . .
C7 C 0.2054(5) 0.2951(4) 0.31688(18) 0.0460(12) Uani 1 d . . .
H7 H 0.1209 0.3012 0.3329 0.055 Uiso 1 calc . . R
C8 C 0.1953(5) 0.2000(5) 0.27164(18) 0.0490(13) Uani 1 d . . .
H8 H 0.1040 0.1427 0.2582 0.059 Uiso 1 calc . . R
C9 C 0.3171(5) 0.1881(4) 0.24595(17) 0.0397(11) Uani 1 d . . .
C10 C 0.4507(5) 0.2740(5) 0.26807(18) 0.0499(13) Uani 1 d . . .
H10 H 0.5350 0.2686 0.2518 0.060 Uiso 1 calc . . R
C11 C 0.4619(5) 0.3676(4) 0.31372(17) 0.0429(12) Uani 1 d . . .
H11 H 0.5534 0.4227 0.3280 0.052 Uiso 1 calc . . R
C12 C 0.3048(5) 0.0898(5) 0.19645(18) 0.0457(12) Uani 1 d . . .
C13 C 0.2014(6) -0.0393(5) 0.19130(19) 0.0571(14) Uani 1 d . . .
H13 H 0.1427 -0.0653 0.2197 0.069 Uiso 1 calc . . R
C14 C 0.1859(6) -0.1295(5) 0.1437(2) 0.0593(15) Uani 1 d . . .
H14 H 0.1168 -0.2153 0.1410 0.071 Uiso 1 calc . . R
C15 C 0.2705(6) -0.0948(5) 0.10025(19) 0.0536(14) Uani 1 d . . .
C16 C 0.3756(6) 0.0327(5) 0.1067(2) 0.0602(15) Uani 1 d . . .
H16 H 0.4357 0.0585 0.0786 0.072 Uiso 1 calc . . R
C17 C 0.3922(5) 0.1210(5) 0.15362(19) 0.0543(14) Uani 1 d . . .
H17 H 0.4648 0.2049 0.1568 0.065 Uiso 1 calc . . R
C18 C 0.2480(5) -0.1941(6) 0.0478(2) 0.0544(13) Uani 1 d . . .
C19 C 0.2023(6) -0.3255(6) 0.0491(2) 0.0722(18) Uani 1 d . . .
H19 H 0.1845 -0.3586 0.0821 0.087 Uiso 1 calc . . R
C20 C 0.1799(7) -0.4163(6) 0.0015(3) 0.084(2) Uani 1 d . . .
H20 H 0.1495 -0.5095 0.0034 0.101 Uiso 1 calc . . R
C21 C 0.2464(7) -0.2383(7) -0.0472(2) 0.0822(19) Uani 1 d . . .
H21 H 0.2614 -0.2031 -0.0799 0.099 Uiso 1 calc . . R
C22 C 0.2716(6) -0.1495(6) 0.0011(2) 0.0700(17) Uani 1 d . . .
H22 H 0.3061 -0.0560 0.0000 0.084 Uiso 1 calc . . R
C23 C 0.4992(5) 0.9722(5) 0.64274(17) 0.0437(12) Uani 1 d . . .
H23 H 0.5264 0.8936 0.6420 0.052 Uiso 1 calc . . R
C24 C 0.5364(5) 1.0677(4) 0.68828(17) 0.0462(12) Uani 1 d . . .
H24 H 0.5883 1.0529 0.7174 0.055 Uiso 1 calc . . R
C25 C 0.4972(4) 1.1861(4) 0.69119(16) 0.0347(11) Uani 1 d . . .
C26 C 0.4177(4) 1.2004(4) 0.64670(16) 0.0364(11) Uani 1 d . . .
H26 H 0.3864 1.2767 0.6470 0.044 Uiso 1 calc . . R
C27 C 0.3853(4) 1.1021(4) 0.60223(16) 0.0351(10) Uani 1 d . . .
H27 H 0.3334 1.1149 0.5727 0.042 Uiso 1 calc . . R
C28 C 0.5345(5) 1.2892(4) 0.74002(16) 0.0391(11) Uani 1 d . . .
C29 C 0.4348(5) 1.3447(5) 0.76346(17) 0.0511(13) Uani 1 d . . .
H29 H 0.3412 1.3197 0.7474 0.061 Uiso 1 calc . . R
C30 C 0.4700(5) 1.4380(5) 0.81092(17) 0.0514(13) Uani 1 d . . .
H30 H 0.3994 1.4728 0.8262 0.062 Uiso 1 calc . . R
C31 C 0.6089(5) 1.4790(4) 0.83534(17) 0.0435(12) Uani 1 d . . .
C32 C 0.7119(5) 1.4272(5) 0.81091(18) 0.0548(14) Uani 1 d . . .
H32 H 0.8071 1.4561 0.8258 0.066 Uiso 1 calc . . R
C33 C 0.6741(5) 1.3321(5) 0.76417(18) 0.0548(14) Uani 1 d . . .
H33 H 0.7442 1.2968 0.7489 0.066 Uiso 1 calc . . R
C34 C 0.6455(5) 1.5724(5) 0.88784(18) 0.0457(12) Uani 1 d . . .
C35 C 0.5398(5) 1.5778(5) 0.92358(18) 0.0517(13) Uani 1 d . . .
H35 H 0.4437 1.5256 0.9140 0.062 Uiso 1 calc . . R
C36 C 0.5730(5) 1.6598(5) 0.97379(18) 0.0539(14) Uani 1 d . . .
H36 H 0.4982 1.6622 0.9965 0.065 Uiso 1 calc . . R
C37 C 0.7127(5) 1.7365(5) 0.99035(17) 0.0456(12) Uani 1 d . . .
C38 C 0.8193(5) 1.7320(5) 0.95423(19) 0.0569(15) Uani 1 d . . .
H38 H 0.9152 1.7843 0.9640 0.068 Uiso 1 calc . . R
C39 C 0.7877(5) 1.6522(5) 0.90412(19) 0.0594(15) Uani 1 d . . .
H39 H 0.8623 1.6518 0.8811 0.071 Uiso 1 calc . . R
C40 C 0.7459(5) 1.8211(5) 1.04523(18) 0.0464(12) Uani 1 d . . .
C41 C 0.6420(6) 1.8152(5) 1.08218(19) 0.0677(17) Uani 1 d . . .
H41 H 0.5491 1.7534 1.0745 0.081 Uiso 1 calc . . R
C42 C 0.6746(6) 1.9010(6) 1.1312(2) 0.0682(17) Uani 1 d . . .
H42 H 0.6019 1.8937 1.1557 0.082 Uiso 1 calc . . R
C43 C 0.9057(7) 1.9946(5) 1.1102(2) 0.0697(17) Uani 1 d . . .
H43 H 0.9984 2.0555 1.1194 0.084 Uiso 1 calc . . R
C44 C 0.8828(6) 1.9111(5) 1.06087(19) 0.0626(15) Uani 1 d . . .
H44 H 0.9595 1.9156 1.0383 0.075 Uiso 1 calc . . R
C45 C 0.2073(4) 0.5904(4) 0.58332(16) 0.0315(10) Uani 1 d . . .
C46 C 0.1584(4) 0.5402(4) 0.63586(15) 0.0280(10) Uani 1 d . . .
C47 C 0.1104(4) 0.4011(4) 0.64034(15) 0.0286(10) Uani 1 d . . .
H47 H 0.1065 0.3372 0.6103 0.034 Uiso 1 calc . . R
C48 C 0.0687(4) 0.3588(4) 0.68935(16) 0.0317(10) Uani 1 d . . .
C49 C 0.0710(4) 0.4531(4) 0.73444(16) 0.0379(11) Uani 1 d . . .
H49 H 0.0412 0.4239 0.7673 0.045 Uiso 1 calc . . R
C50 C 0.1187(4) 0.5923(4) 0.72972(16) 0.0345(11) Uani 1 d . . .
C51 C 0.1631(4) 0.6350(4) 0.68128(16) 0.0329(10) Uani 1 d . . .
H51 H 0.1966 0.7278 0.6786 0.039 Uiso 1 calc . . R
C52 C 0.1226(5) 0.6940(5) 0.7791(2) 0.0482(13) Uani 1 d . . .
C53 C -0.0059(4) 0.1191(4) 0.65514(15) 0.0296(10) Uani 1 d . . .
C54 C 0.0679(4) 0.0265(4) 0.65287(16) 0.0364(11) Uani 1 d . . .
H54 H 0.1390 0.0339 0.6797 0.044 Uiso 1 calc . . R
C55 C 0.0366(4) -0.0789(4) 0.61032(16) 0.0368(11) Uani 1 d . . .
H55 H 0.0877 -0.1419 0.6085 0.044 Uiso 1 calc . . R
C56 C -0.0705(4) -0.0917(4) 0.57014(16) 0.0302(10) Uani 1 d . . .
C57 C -0.1502(4) 0.0001(4) 0.57480(15) 0.0294(10) Uani 1 d . . .
C58 C -0.1167(4) 0.1062(4) 0.61727(15) 0.0314(10) Uani 1 d . . .
H58 H -0.1688 0.1685 0.6202 0.038 Uiso 1 calc . . R
C59 C -0.0997(4) -0.2001(4) 0.52266(17) 0.0298(10) Uani 1 d . . .
C60 C -0.2790(5) -0.0135(5) 0.53623(17) 0.0351(11) Uani 1 d . . .

loop_
_atom_site_aniso_label
_atom_site_aniso_U_11
_atom_site_aniso_U_22
_atom_site_aniso_U_33
_atom_site_aniso_U_23
_atom_site_aniso_U_13
_atom_site_aniso_U_12
Cu1 0.0405(3) 0.0271(3) 0.0261(3) -0.0059(2) -0.0020(2) 0.0077(2)
N1 0.028(2) 0.034(2) 0.032(2) 0.0006(16) -0.0009(16) 0.0024(16)
N2 0.077(4) 0.082(4) 0.073(4) -0.015(3) -0.005(3) 0.027(3)
N3 0.038(2) 0.027(2) 0.0298(19) 0.0038(16) -0.0028(16) 0.0047(16)
N4 0.092(4) 0.050(3) 0.044(3) -0.016(2) -0.004(3) 0.022(3)
O1 0.053(2) 0.0301(18) 0.0330(17) -0.0067(14) -0.0002(14) -0.0071(15)
O2 0.091(3) 0.0291(18) 0.0296(17) -0.0117(14) 0.0010(17) -0.0020(17)
O3 0.104(3) 0.039(2) 0.046(2) -0.0207(17) 0.010(2) 0.011(2)
O4 0.129(4) 0.061(3) 0.035(2) -0.0109(18) 0.025(2) 0.012(2)
O5 0.064(2) 0.0286(17) 0.0208(15) -0.0049(13) -0.0047(14) 0.0018(15)
O6 0.075(2) 0.043(2) 0.047(2) -0.0107(17) -0.0272(17) 0.0303(19)
O7 0.0295(17) 0.052(2) 0.051(2) -0.0219(16) -0.0070(15) 0.0034(16)
O8 0.054(2) 0.0423(19) 0.0300(16) -0.0050(14) -0.0038(15) 0.0238(16)
O9 0.073(2) 0.0317(19) 0.059(2) -0.0142(16) -0.0227(18) 0.0234(18)
C1 0.036(3) 0.034(3) 0.036(2) 0.001(2) 0.004(2) 0.010(2)
C2 0.029(2) 0.040(3) 0.035(2) -0.005(2) -0.004(2) 0.005(2)
C3 0.034(2) 0.027(2) 0.042(3) 0.000(2) 0.001(2) 0.008(2)
C4 0.033(3) 0.033(3) 0.045(3) 0.002(2) -0.004(2) 0.013(2)
C5 0.036(3) 0.034(3) 0.032(2) 0.004(2) -0.005(2) 0.006(2)
C6 0.031(2) 0.029(2) 0.039(3) 0.001(2) -0.002(2) 0.005(2)
C7 0.037(3) 0.042(3) 0.051(3) -0.008(2) 0.007(2) 0.006(2)
C8 0.040(3) 0.044(3) 0.052(3) -0.006(2) -0.004(2) 0.003(2)
C9 0.047(3) 0.030(3) 0.039(3) -0.003(2) -0.003(2) 0.010(2)
C10 0.040(3) 0.054(3) 0.052(3) -0.011(3) 0.004(2) 0.018(2)
C11 0.035(3) 0.042(3) 0.048(3) -0.010(2) -0.006(2) 0.013(2)
C12 0.055(3) 0.040(3) 0.043(3) -0.001(2) -0.003(2) 0.020(2)
C13 0.071(4) 0.048(3) 0.047(3) -0.004(3) 0.009(3) 0.014(3)
C14 0.071(4) 0.039(3) 0.060(3) -0.006(3) 0.001(3) 0.009(3)
C15 0.065(4) 0.051(3) 0.045(3) -0.007(3) -0.002(3) 0.024(3)
C16 0.069(4) 0.051(3) 0.052(3) -0.007(3) 0.009(3) 0.010(3)
C17 0.058(3) 0.046(3) 0.049(3) -0.004(3) 0.007(3) 0.004(3)
C18 0.054(3) 0.053(4) 0.063(4) 0.013(3) 0.012(3) 0.023(3)
C19 0.078(4) 0.070(4) 0.052(3) -0.023(3) 0.005(3) 0.012(3)
C20 0.096(5) 0.056(4) 0.090(5) -0.007(4) 0.022(4) 0.014(3)
C21 0.112(5) 0.076(5) 0.057(4) -0.004(3) 0.005(4) 0.032(4)
C22 0.081(4) 0.069(4) 0.059(4) -0.022(3) -0.010(3) 0.034(3)
C23 0.054(3) 0.041(3) 0.038(3) -0.004(2) -0.005(2) 0.021(2)
C24 0.058(3) 0.042(3) 0.034(3) -0.004(2) -0.011(2) 0.014(2)
C25 0.036(3) 0.029(3) 0.032(2) -0.0053(19) 0.001(2) 0.004(2)
C26 0.048(3) 0.030(3) 0.030(2) -0.0020(19) 0.000(2) 0.013(2)
C27 0.044(3) 0.032(3) 0.027(2) 0.0024(19) -0.001(2) 0.010(2)
C28 0.045(3) 0.033(3) 0.031(2) -0.006(2) 0.002(2) 0.004(2)
C29 0.057(3) 0.054(3) 0.037(3) -0.016(2) -0.011(2) 0.019(3)
C30 0.060(3) 0.057(3) 0.038(3) -0.012(2) -0.003(2) 0.027(3)
C31 0.054(3) 0.038(3) 0.032(2) -0.011(2) 0.001(2) 0.010(2)
C32 0.045(3) 0.060(3) 0.044(3) -0.025(3) -0.002(2) 0.008(3)
C33 0.045(3) 0.063(4) 0.046(3) -0.026(3) 0.001(2) 0.014(3)
C34 0.057(3) 0.038(3) 0.038(3) -0.006(2) 0.003(2) 0.012(2)
C35 0.048(3) 0.058(3) 0.041(3) -0.010(2) 0.003(2) 0.010(2)
C36 0.061(4) 0.055(3) 0.040(3) -0.013(2) 0.006(3) 0.016(3)
C37 0.059(3) 0.036(3) 0.036(3) -0.010(2) 0.002(2) 0.012(2)
C38 0.046(3) 0.056(3) 0.047(3) -0.021(3) 0.000(2) -0.005(2)
C39 0.053(3) 0.063(4) 0.044(3) -0.018(3) 0.013(3) 0.002(3)
C40 0.059(3) 0.035(3) 0.040(3) -0.012(2) 0.002(2) 0.014(2)
C41 0.084(4) 0.057(4) 0.043(3) -0.023(3) 0.006(3) 0.005(3)
C42 0.082(4) 0.068(4) 0.044(3) -0.018(3) 0.007(3) 0.018(3)
C43 0.082(4) 0.062(4) 0.049(3) -0.020(3) -0.007(3) 0.012(3)
C44 0.067(4) 0.070(4) 0.044(3) -0.014(3) -0.003(3) 0.019(3)
C45 0.031(2) 0.028(2) 0.034(2) -0.004(2) 0.002(2) 0.0089(19)
C46 0.021(2) 0.028(2) 0.031(2) -0.0058(18) 0.0014(18) 0.0051(18)
C47 0.030(2) 0.026(2) 0.026(2) -0.0062(18) -0.0034(18) 0.0065(18)
C48 0.031(2) 0.024(2) 0.032(2) -0.0024(19) -0.0075(19) 0.0001(18)
C49 0.040(3) 0.039(3) 0.028(2) -0.005(2) 0.005(2) 0.006(2)
C50 0.036(2) 0.030(3) 0.026(2) -0.0081(19) 0.0006(19) -0.0013(19)
C51 0.033(2) 0.023(2) 0.035(2) -0.0077(19) -0.001(2) 0.0023(18)
C52 0.060(3) 0.036(3) 0.040(3) -0.012(2) 0.011(2) 0.008(2)
C53 0.035(2) 0.021(2) 0.021(2) -0.0016(17) -0.0006(19) -0.0055(19)
C54 0.032(2) 0.035(3) 0.036(2) 0.001(2) -0.010(2) 0.005(2)
C55 0.036(3) 0.035(3) 0.038(2) 0.002(2) -0.003(2) 0.008(2)
C56 0.028(2) 0.024(2) 0.035(2) 0.0024(19) 0.0012(19) 0.0037(19)
C57 0.028(2) 0.025(2) 0.029(2) -0.0028(18) -0.0011(18) 0.0014(18)
C58 0.040(3) 0.022(2) 0.027(2) -0.0036(18) -0.0008(19) 0.0058(19)
C59 0.021(2) 0.029(2) 0.038(3) 0.003(2) 0.0059(19) 0.0075(19)
C60 0.037(3) 0.035(3) 0.030(2) -0.022(2) -0.008(2) 0.017(2)

loop_
_atom_type_symbol
_atom_type_description
_atom_type_scat_dispersion_real
_atom_type_scat_dispersion_imag
_atom_type_scat_source
C C 0.0033 0.0016 'International Tables Vol C Tables 4.2.6.8 and 6.1.1.4'
H H 0.0000 0.0000 'International Tables Vol C Tables 4.2.6.8 and 6.1.1.4'
Cu Cu 0.3201 1.2651 'International Tables Vol C Tables 4.2.6.8 and 6.1.1.4'
N N 0.0061 0.0033 'International Tables Vol C Tables 4.2.6.8 and 6.1.1.4'
O O 0.0106 0.0060 'International Tables Vol C Tables 4.2.6.8 and 6.1.1.4'

loop_
_geom_angle_atom_site_label_1
_geom_angle_atom_site_label_2
_geom_angle_atom_site_label_3
_geom_angle
_geom_angle_site_symmetry_1
_geom_angle_site_symmetry_3
N1 Cu1 N3 174.63(14) . .
N1 Cu1 O1 95.19(12) . .
N1 Cu1 O6 89.66(13) . 2_566
N1 Cu1 O7 89.81(12) . 1_665
N3 Cu1 O7 85.13(12) . 1_665
O1 Cu1 N3 85.26(12) . .
O1 Cu1 O6 118.34(14) . 2_566
O1 Cu1 O7 114.10(13) . 1_665
O6 Cu1 N3 94.84(13) 2_566 .
O6 Cu1 O7 127.38(15) 2_566 1_665
C1 N1 Cu1 121.6(3) . .
C1 N1 C5 116.8(3) . .
C5 N1 Cu1 121.6(3) . .
C21 N2 C20 116.1(5) . .
C23 N3 Cu1 116.1(3) . .
C27 N3 Cu1 127.0(3) . .
C27 N3 C23 116.9(3) . .
C43 N4 C42 116.2(4) . .
C45 O1 Cu1 135.2(3) . .
C52 O3 H3 109.5 . .
C48 O5 C53 118.9(3) . .
C60 O6 Cu1 139.5(3) . 2_566
C60 O7 Cu1 137.9(3) . 1_445
C59 O9 H9 109.5 . .
N1 C1 H1 118.3 . .
N1 C1 C2 123.5(4) . .
C2 C1 H1 118.3 . .
C1 C2 H2 119.9 . .
C1 C2 C3 120.3(4) . .
C3 C2 H2 119.9 . .
C2 C3 C4 115.4(4) . .
C2 C3 C6 121.4(4) . .
C4 C3 C6 123.2(4) . .
C3 C4 H4 119.6 . .
C5 C4 C3 120.8(4) . .
C5 C4 H4 119.6 . .
N1 C5 C4 123.1(4) . .
N1 C5 H5 118.4 . .
C4 C5 H5 118.4 . .
C7 C6 C3 121.0(4) . .
C7 C6 C11 117.8(4) . .
C11 C6 C3 121.2(4) . .
C6 C7 H7 119.5 . .
C6 C7 C8 120.9(4) . .
C8 C7 H7 119.5 . .
C7 C8 H8 119.1 . .
C9 C8 C7 121.8(4) . .
C9 C8 H8 119.1 . .
C8 C9 C10 116.9(4) . .
C8 C9 C12 121.4(4) . .
C10 C9 C12 121.7(4) . .
C9 C10 H10 119.2 . .
C11 C10 C9 121.7(4) . .
C11 C10 H10 119.2 . .
C6 C11 H11 119.6 . .
C10 C11 C6 120.8(4) . .
C10 C11 H11 119.6 . .
C13 C12 C9 120.4(4) . .
C17 C12 C9 122.3(4) . .
C17 C12 C13 117.3(4) . .
C12 C13 H13 119.9 . .
C14 C13 C12 120.2(5) . .
C14 C13 H13 119.9 . .
C13 C14 H14 119.1 . .
C15 C14 C13 121.8(5) . .
C15 C14 H14 119.1 . .
C14 C15 C16 117.1(4) . .
C14 C15 C18 120.8(5) . .
C16 C15 C18 122.1(5) . .
C15 C16 H16 119.4 . .
C17 C16 C15 121.3(5) . .
C17 C16 H16 119.4 . .
C12 C17 H17 118.9 . .
C16 C17 C12 122.2(5) . .
C16 C17 H17 118.9 . .
C19 C18 C15 120.1(5) . .
C22 C18 C15 120.9(5) . .
C22 C18 C19 118.9(6) . .
C18 C19 H19 119.8 . .
C18 C19 C20 120.5(6) . .
C20 C19 H19 119.8 . .
N2 C20 C19 121.8(6) . .
N2 C20 H20 119.1 . .
C19 C20 H20 119.1 . .
N2 C21 H21 119.5 . .
N2 C21 C22 120.9(6) . .
C22 C21 H21 119.5 . .
C18 C22 C21 121.7(6) . .
C18 C22 H22 119.1 . .
C21 C22 H22 119.1 . .
N3 C23 H23 118.7 . .
N3 C23 C24 122.5(4) . .
C24 C23 H23 118.7 . .
C23 C24 H24 119.7 . .
C23 C24 C25 120.6(4) . .
C25 C24 H24 119.7 . .
C24 C25 C28 121.4(4) . .
C26 C25 C24 116.6(4) . .
C26 C25 C28 122.0(4) . .
C25 C26 H26 120.0 . .
C27 C26 C25 120.0(4) . .
C27 C26 H26 120.0 . .
N3 C27 C26 123.4(4) . .
N3 C27 H27 118.3 . .
C26 C27 H27 118.3 . .
C29 C28 C25 122.4(4) . .
C29 C28 C33 117.4(4) . .
C33 C28 C25 120.2(4) . .
C28 C29 H29 119.1 . .
C28 C29 C30 121.8(4) . .
C30 C29 H29 119.1 . .
C29 C30 H30 119.8 . .
C31 C30 C29 120.5(4) . .
C31 C30 H30 119.8 . .
C30 C31 C32 118.1(4) . .
C30 C31 C34 121.0(4) . .
C32 C31 C34 120.9(4) . .
C31 C32 H32 119.7 . .
C31 C32 C33 120.5(4) . .
C33 C32 H32 119.7 . .
C28 C33 C32 121.5(4) . .
C28 C33 H33 119.2 . .
C32 C33 H33 119.2 . .
C35 C34 C31 120.9(4) . .
C35 C34 C39 116.9(4) . .
C39 C34 C31 122.1(4) . .
C34 C35 H35 119.1 . .
C34 C35 C36 121.7(4) . .
C36 C35 H35 119.1 . .
C35 C36 H36 119.2 . .
C37 C36 C35 121.6(4) . .
C37 C36 H36 119.2 . .
C36 C37 C38 116.7(4) . .
C36 C37 C40 120.5(4) . .
C38 C37 C40 122.8(4) . .
C37 C38 H38 118.9 . .
C39 C38 C37 122.2(4) . .
C39 C38 H38 118.9 . .
C34 C39 H39 119.6 . .
C38 C39 C34 120.8(4) . .
C38 C39 H39 119.6 . .
C41 C40 C37 122.0(4) . .
C41 C40 C44 116.1(4) . .
C44 C40 C37 121.9(4) . .
C40 C41 H41 119.9 . .
C40 C41 C42 120.3(5) . .
C42 C41 H41 119.9 . .
N4 C42 C41 123.5(5) . .
N4 C42 H42 118.3 . .
C41 C42 H42 118.3 . .
N4 C43 H43 118.1 . .
N4 C43 C44 123.9(5) . .
C44 C43 H43 118.1 . .
C40 C44 C43 119.9(5) . .
C40 C44 H44 120.1 . .
C43 C44 H44 120.1 . .
O1 C45 C46 115.3(3) . .
O2 C45 O1 125.6(4) . .
O2 C45 C46 119.1(4) . .
C47 C46 C45 121.4(3) . .
C47 C46 C51 119.5(4) . .
C51 C46 C45 119.1(4) . .
C46 C47 H47 120.1 . .
C48 C47 C46 119.8(3) . .
C48 C47 H47 120.1 . .
C47 C48 O5 124.8(3) . .
C47 C48 C49 120.7(4) . .
C49 C48 O5 114.4(4) . .
C48 C49 H49 120.4 . .
C48 C49 C50 119.2(4) . .
C50 C49 H49 120.4 . .
C49 C50 C52 118.9(4) . .
C51 C50 C49 120.2(4) . .
C51 C50 C52 120.9(4) . .
C46 C51 H51 119.8 . .
C50 C51 C46 120.4(4) . .
C50 C51 H51 119.8 . .
O3 C52 C50 112.1(4) . .
O4 C52 O3 124.4(4) . .
O4 C52 C50 123.5(5) . .
C54 C53 O5 118.3(4) . .
C54 C53 C58 121.2(3) . .
C58 C53 O5 120.3(4) . .
C53 C54 H54 120.2 . .
C53 C54 C55 119.5(4) . .
C55 C54 H54 120.2 . .
C54 C55 H55 119.6 . .
C54 C55 C56 120.8(4) . .
C56 C55 H55 119.6 . .
C55 C56 C59 121.3(4) . .
C57 C56 C55 118.8(4) . .
C57 C56 C59 120.0(4) . .
C56 C57 C60 122.8(3) . .
C58 C57 C56 119.9(4) . .
C58 C57 C60 117.3(3) . .
C53 C58 C57 119.7(4) . .
C53 C58 H58 120.1 . .
C57 C58 H58 120.1 . .
O8 C59 O9 123.6(4) . .
O8 C59 C56 124.1(4) . .
O9 C59 C56 112.3(4) . .
O6 C60 C57 115.5(4) . .
O7 C60 O6 128.4(4) . .
O7 C60 C57 116.0(4) . .

loop_
_geom_bond_atom_site_label_1
_geom_bond_atom_site_label_2
_geom_bond_distance
_geom_bond_site_symmetry_2
Cu1 N1 2.002(3) .
Cu1 N3 2.032(3) .
Cu1 O1 2.012(3) .
Cu1 O6 2.021(3) 2_566
Cu1 O7 2.063(3) 1_665
N1 C1 1.330(5) .
N1 C5 1.342(5) .
N2 C20 1.348(7) .
N2 C21 1.333(7) .
N3 C23 1.349(5) .
N3 C27 1.343(5) .
N4 C42 1.327(6) .
N4 C43 1.318(6) .
O1 C45 1.266(4) .
O2 C45 1.229(4) .
O3 H3 0.8200 .
O3 C52 1.315(6) .
O4 C52 1.198(5) .
O5 C48 1.393(5) .
O5 C53 1.405(4) .
O6 Cu1 2.021(3) 2_566
O6 C60 1.250(5) .
O7 Cu1 2.063(3) 1_445
O7 C60 1.247(5) .
O8 C59 1.200(5) .
O9 H9 0.8200 .
O9 C59 1.322(5) .
C1 H1 0.9300 .
C1 C2 1.380(5) .
C2 H2 0.9300 .
C2 C3 1.391(5) .
C3 C4 1.401(5) .
C3 C6 1.477(5) .
C4 H4 0.9300 .
C4 C5 1.365(5) .
C5 H5 0.9300 .
C6 C7 1.376(5) .
C6 C11 1.385(5) .
C7 H7 0.9300 .
C7 C8 1.385(5) .
C8 H8 0.9300 .
C8 C9 1.379(6) .
C9 C10 1.384(6) .
C9 C12 1.479(5) .
C10 H10 0.9300 .
C10 C11 1.382(5) .
C11 H11 0.9300 .
C12 C13 1.396(6) .
C12 C17 1.382(6) .
C13 H13 0.9300 .
C13 C14 1.394(6) .
C14 H14 0.9300 .
C14 C15 1.384(7) .
C15 C16 1.390(6) .
C15 C18 1.531(6) .
C16 H16 0.9300 .
C16 C17 1.369(6) .
C17 H17 0.9300 .
C18 C19 1.306(7) .
C18 C22 1.304(7) .
C19 H19 0.9300 .
C19 C20 1.391(7) .
C20 H20 0.9300 .
C21 H21 0.9300 .
C21 C22 1.393(6) .
C22 H22 0.9300 .
C23 H23 0.9300 .
C23 C24 1.375(5) .
C24 H24 0.9300 .
C24 C25 1.388(6) .
C25 C26 1.387(6) .
C25 C28 1.478(5) .
C26 H26 0.9300 .
C26 C27 1.372(5) .
C27 H27 0.9300 .
C28 C29 1.369(6) .
C28 C33 1.385(6) .
C29 H29 0.9300 .
C29 C30 1.399(5) .
C30 H30 0.9300 .
C30 C31 1.383(6) .
C31 C32 1.384(6) .
C31 C34 1.497(5) .
C32 H32 0.9300 .
C32 C33 1.396(5) .
C33 H33 0.9300 .
C34 C35 1.376(6) .
C34 C39 1.392(6) .
C35 H35 0.9300 .
C35 C36 1.397(5) .
C36 H36 0.9300 .
C36 C37 1.367(6) .
C37 C38 1.387(6) .
C37 C40 1.504(5) .
C38 H38 0.9300 .
C38 C39 1.385(5) .
C39 H39 0.9300 .
C40 C41 1.366(6) .
C40 C44 1.383(6) .
C41 H41 0.9300 .
C41 C42 1.391(6) .
C42 H42 0.9300 .
C43 H43 0.9300 .
C43 C44 1.388(6) .
C44 H44 0.9300 .
C45 C46 1.501(6) .
C46 C47 1.396(5) .
C46 C51 1.396(5) .
C47 H47 0.9300 .
C47 C48 1.375(5) .
C48 C49 1.391(5) .
C49 H49 0.9300 .
C49 C50 1.398(6) .
C50 C51 1.370(5) .
C50 C52 1.512(5) .
C51 H51 0.9300 .
C53 C54 1.358(6) .
C53 C58 1.380(5) .
C54 H54 0.9300 .
C54 C55 1.384(5) .
C55 H55 0.9300 .
C55 C56 1.393(5) .
C56 C57 1.393(5) .
C56 C59 1.488(5) .
C57 C58 1.387(5) .
C57 C60 1.520(5) .
C58 H58 0.9300 .

loop_
_geom_torsion_atom_site_label_1
_geom_torsion_atom_site_label_2
_geom_torsion_atom_site_label_3
_geom_torsion_atom_site_label_4
_geom_torsion
_geom_torsion_site_symmetry_1
_geom_torsion_site_symmetry_2
_geom_torsion_site_symmetry_3
_geom_torsion_site_symmetry_4
Cu1 N1 C1 C2 178.1(3) . . . .
Cu1 N1 C5 C4 179.4(3) . . . .
Cu1 N3 C23 C24 177.5(3) . . . .
Cu1 N3 C27 C26 -178.0(3) . . . .
Cu1 O1 C45 O2 0.0(7) . . . .
Cu1 O1 C45 C46 -178.7(3) . . . .
Cu1 O6 C60 O7 12.9(7) 2_566 . . .
Cu1 O6 C60 C57 -162.9(3) 2_566 . . .
Cu1 O7 C60 O6 -36.7(7) 1_445 . . .
Cu1 O7 C60 C57 139.1(3) 1_445 . . .
N1 Cu1 N3 C23 -37.7(16) . . . .
N1 Cu1 N3 C27 140.7(14) . . . .
N1 Cu1 O1 C45 -19.3(4) . . . .
N1 C1 C2 C3 2.4(7) . . . .
N2 C21 C22 C18 -2.0(9) . . . .
N3 Cu1 N1 C1 -178(27) . . . .
N3 Cu1 N1 C5 4.4(17) . . . .
N3 Cu1 O1 C45 166.1(4) . . . .
N3 C23 C24 C25 0.4(7) . . . .
N4 C43 C44 C40 1.3(9) . . . .
O1 Cu1 N1 C1 87.8(3) . . . .
O1 Cu1 N1 C5 -90.2(3) . . . .
O1 Cu1 N3 C23 57.4(3) . . . .
O1 Cu1 N3 C27 -124.2(3) . . . .
O1 C45 C46 C47 -157.9(4) . . . .
O1 C45 C46 C51 21.3(5) . . . .
O2 C45 C46 C47 23.2(6) . . . .
O2 C45 C46 C51 -157.6(4) . . . .
O5 C48 C49 C50 177.0(4) . . . .
O5 C53 C54 C55 178.9(3) . . . .
O5 C53 C58 C57 -178.1(3) . . . .
O6 Cu1 N1 C1 -30.6(3) 2_566 . . .
O6 Cu1 N1 C5 151.4(3) 2_566 . . .
O6 Cu1 N3 C23 175.5(3) 2_566 . . .
O6 Cu1 N3 C27 -6.1(4) 2_566 . . .
O6 Cu1 O1 C45 73.1(4) 2_566 . . .
O7 Cu1 N1 C1 -158.0(3) 1_665 . . .
O7 Cu1 N1 C5 24.0(3) 1_665 . . .
O7 Cu1 N3 C23 -57.3(3) 1_665 . . .
O7 Cu1 N3 C27 121.1(4) 1_665 . . .
O7 Cu1 O1 C45 -111.4(4) 1_665 . . .
C1 N1 C5 C4 1.3(6) . . . .
C1 C2 C3 C4 1.6(6) . . . .
C1 C2 C3 C6 -178.3(4) . . . .
C2 C3 C4 C5 -3.9(6) . . . .
C2 C3 C6 C7 -30.3(7) . . . .
C2 C3 C6 C11 148.5(4) . . . .
C3 C4 C5 N1 2.6(7) . . . .
C3 C6 C7 C8 178.5(4) . . . .
C3 C6 C11 C10 -177.4(4) . . . .
C4 C3 C6 C7 149.9(4) . . . .
C4 C3 C6 C11 -31.3(7) . . . .
C5 N1 C1 C2 -3.8(6) . . . .
C6 C3 C4 C5 175.9(4) . . . .
C6 C7 C8 C9 -0.9(8) . . . .
C7 C6 C11 C10 1.4(7) . . . .
C7 C8 C9 C10 1.2(7) . . . .
C7 C8 C9 C12 -177.7(5) . . . .
C8 C9 C10 C11 -0.1(7) . . . .
C8 C9 C12 C13 -38.8(7) . . . .
C8 C9 C12 C17 140.5(5) . . . .
C9 C10 C11 C6 -1.2(8) . . . .
C9 C12 C13 C14 177.2(4) . . . .
C9 C12 C17 C16 -176.5(5) . . . .
C10 C9 C12 C13 142.4(5) . . . .
C10 C9 C12 C17 -38.3(7) . . . .
C11 C6 C7 C8 -0.4(7) . . . .
C12 C9 C10 C11 178.7(4) . . . .
C12 C13 C14 C15 -0.3(8) . . . .
C13 C12 C17 C16 2.9(8) . . . .
C13 C14 C15 C16 2.1(8) . . . .
C13 C14 C15 C18 -178.1(5) . . . .
C14 C15 C16 C17 -1.4(8) . . . .
C14 C15 C18 C19 -30.4(8) . . . .
C14 C15 C18 C22 148.4(5) . . . .
C15 C16 C17 C12 -1.1(8) . . . .
C15 C18 C19 C20 179.2(5) . . . .
C15 C18 C22 C21 -177.5(5) . . . .
C16 C15 C18 C19 149.4(6) . . . .
C16 C15 C18 C22 -31.8(8) . . . .
C17 C12 C13 C14 -2.1(7) . . . .
C18 C15 C16 C17 178.8(5) . . . .
C18 C19 C20 N2 -1.5(9) . . . .
C19 C18 C22 C21 1.3(9) . . . .
C20 N2 C21 C22 0.9(9) . . . .
C21 N2 C20 C19 0.8(9) . . . .
C22 C18 C19 C20 0.4(9) . . . .
C23 N3 C27 C26 0.4(6) . . . .
C23 C24 C25 C26 1.1(7) . . . .
C23 C24 C25 C28 179.2(4) . . . .
C24 C25 C26 C27 -1.8(6) . . . .
C24 C25 C28 C29 -132.5(5) . . . .
C24 C25 C28 C33 46.8(6) . . . .
C25 C26 C27 N3 1.1(7) . . . .
C25 C28 C29 C30 177.4(4) . . . .
C25 C28 C33 C32 -178.7(5) . . . .
C26 C25 C28 C29 45.5(7) . . . .
C26 C25 C28 C33 -135.1(5) . . . .
C27 N3 C23 C24 -1.1(6) . . . .
C28 C25 C26 C27 -179.9(4) . . . .
C28 C29 C30 C31 1.0(8) . . . .
C29 C28 C33 C32 0.7(8) . . . .
C29 C30 C31 C32 1.3(7) . . . .
C29 C30 C31 C34 -176.4(5) . . . .
C30 C31 C32 C33 -2.6(8) . . . .
C30 C31 C34 C35 26.1(7) . . . .
C30 C31 C34 C39 -157.3(5) . . . .
C31 C32 C33 C28 1.7(8) . . . .
C31 C34 C35 C36 177.1(5) . . . .
C31 C34 C39 C38 -176.4(5) . . . .
C32 C31 C34 C35 -151.6(5) . . . .
C32 C31 C34 C39 25.1(8) . . . .
C33 C28 C29 C30 -2.0(7) . . . .
C34 C31 C32 C33 175.1(5) . . . .
C34 C35 C36 C37 -1.4(8) . . . .
C35 C34 C39 C38 0.4(8) . . . .
C35 C36 C37 C38 1.8(8) . . . .
C35 C36 C37 C40 -178.4(5) . . . .
C36 C37 C38 C39 -1.2(8) . . . .
C36 C37 C40 C41 6.2(8) . . . .
C36 C37 C40 C44 -172.8(5) . . . .
C37 C38 C39 C34 0.1(9) . . . .
C37 C40 C41 C42 -176.1(5) . . . .
C37 C40 C44 C43 175.1(5) . . . .
C38 C37 C40 C41 -174.1(5) . . . .
C38 C37 C40 C44 7.0(8) . . . .
C39 C34 C35 C36 0.3(8) . . . .
C40 C37 C38 C39 179.0(5) . . . .
C40 C41 C42 N4 0.8(9) . . . .
C41 C40 C44 C43 -3.9(8) . . . .
C42 N4 C43 C44 2.4(9) . . . .
C43 N4 C42 C41 -3.5(9) . . . .
C44 C40 C41 C42 2.9(8) . . . .
C45 C46 C47 C48 178.9(3) . . . .
C45 C46 C51 C50 179.7(4) . . . .
C46 C47 C48 O5 -176.5(3) . . . .
C46 C47 C48 C49 1.3(6) . . . .
C47 C46 C51 C50 -1.1(6) . . . .
C47 C48 C49 C50 -1.0(6) . . . .
C48 O5 C53 C54 123.9(4) . . . .
C48 O5 C53 C58 -60.5(5) . . . .
C48 C49 C50 C51 -0.3(6) . . . .
C48 C49 C50 C52 -179.2(4) . . . .
C49 C50 C51 C46 1.3(6) . . . .
C49 C50 C52 O3 179.2(4) . . . .
C49 C50 C52 O4 -2.9(7) . . . .
C51 C46 C47 C48 -0.3(6) . . . .
C51 C50 C52 O3 0.2(6) . . . .
C51 C50 C52 O4 178.1(5) . . . .
C52 C50 C51 C46 -179.7(4) . . . .
C53 O5 C48 C47 -13.7(6) . . . .
C53 O5 C48 C49 168.3(3) . . . .
C53 C54 C55 C56 -0.6(6) . . . .
C54 C53 C58 C57 -2.6(6) . . . .
C54 C55 C56 C57 -2.8(6) . . . .
C54 C55 C56 C59 176.7(4) . . . .
C55 C56 C57 C58 3.5(6) . . . .
C55 C56 C57 C60 -173.8(4) . . . .
C55 C56 C59 O8 -157.3(4) . . . .
C55 C56 C59 O9 22.6(6) . . . .
C56 C57 C58 C53 -0.9(6) . . . .
C56 C57 C60 O6 -118.0(5) . . . .
C56 C57 C60 O7 65.6(5) . . . .
C57 C56 C59 O8 22.2(6) . . . .
C57 C56 C59 O9 -158.0(4) . . . .
C58 C53 C54 C55 3.3(6) . . . .
C58 C57 C60 O6 64.6(5) . . . .
C58 C57 C60 O7 -111.8(4) . . . .
C59 C56 C57 C58 -175.9(4) . . . .
C59 C56 C57 C60 6.7(6) . . . .
C60 C57 C58 C53 176.6(4) . . . .
